data_4345932
loop_
_publ_author_name
'Hicken, Alexandra'
'White, Andrew J. P.'
'Crimmin, Mark R.'

_publ_section_title
;
 Reversible Coordination of Boron-, Aluminum-, Zinc-, Magnesium-, and
 Calcium-Hydrogen Bonds to Bent {CuL2} Fragments: Heavy \s Complexes of
 the Lightest Coinage Metal.
;
_journal_issue 15
_journal_name_full 'Inorganic chemistry'
_journal_page_first 8669
_journal_page_last 8682
_journal_paper_doi 10.1021/acs.inorgchem.7b00182
_journal_volume 56
_journal_year 2017
_chemical_formula_moiety 'C24 H15 Cu F10 N2'
_chemical_formula_sum 'C24 H15 Cu F10 N2'
_chemical_formula_weight 584.92
_space_group_crystal_system orthorhombic
_space_group_IT_number 19
_space_group_name_Hall 'P 2ac 2ab'
_space_group_name_H-M_alt 'P 21 21 21'
_symmetry_space_group_name_Hall 'P 2ac 2ab'
_symmetry_space_group_name_H-M 'P 21 21 21'
_atom_sites_solution_hydrogens mixed
_audit_creation_method SHELXL-2014/7
_cell_angle_alpha 90
_cell_angle_beta 90
_cell_angle_gamma 90
_cell_formula_units_Z 4
_cell_length_a 6.1845(3)
_cell_length_b 18.1622(8)
_cell_length_c 20.0419(7)
_cell_measurement_reflns_used 1267
_cell_measurement_temperature 173(2)
_cell_measurement_theta_max 26.7120
_cell_measurement_theta_min 3.6770
_cell_volume 2251.19(17)
_computing_cell_refinement 'CrysAlisPro, Agilent Technologies'
_computing_data_collection 'CrysAlisPro, Agilent Technologies'
_computing_data_reduction 'CrysAlisPro, Agilent Technologies'
_computing_molecular_graphics 'Bruker SHELXTL'
_computing_publication_material 'CIFTAB-2013 (Sheldrick, 2013)'
_computing_structure_refinement 'SHELXL-2014/7 (Sheldrick, 2014)'
_computing_structure_solution 'SHELXS-2013 (Sheldrick, 2013)'
_diffrn_ambient_temperature 173(2)
_diffrn_detector_area_resol_mean 16.0382
_diffrn_measured_fraction_theta_full 0.986
_diffrn_measured_fraction_theta_max 0.822
_diffrn_measurement_device_type 'Agilent Xcalibur 3 E'
_diffrn_measurement_method 'omega scans'
_diffrn_radiation_type MoK\a
_diffrn_radiation_wavelength 0.71073
_diffrn_reflns_av_R_equivalents 0.0174
_diffrn_reflns_av_unetI/netI 0.0461
_diffrn_reflns_Laue_measured_fraction_full 0.986
_diffrn_reflns_Laue_measured_fraction_max 0.822
_diffrn_reflns_limit_h_max 5
_diffrn_reflns_limit_h_min -7
_diffrn_reflns_limit_k_max 21
_diffrn_reflns_limit_k_min -14
_diffrn_reflns_limit_l_max 26
_diffrn_reflns_limit_l_min -16
_diffrn_reflns_number 5442
_diffrn_reflns_point_group_measured_fraction_full 0.902
_diffrn_reflns_point_group_measured_fraction_max 0.727
_diffrn_reflns_theta_full 25.242
_diffrn_reflns_theta_max 28.157
_diffrn_reflns_theta_min 2.462
_diffrn_source 'Enhance (Mo) X-ray Source'
_exptl_absorpt_coefficient_mu 1.070
_exptl_absorpt_correction_T_max 0.973
_exptl_absorpt_correction_T_min 0.859
_exptl_absorpt_correction_type analytical
_exptl_absorpt_process_details
; 
CrysAlisPro, Agilent Technologies, 
Version 1.171.37.35 (release 13-08-2014 CrysAlis171 .NET) 
(compiled Aug 13 2014,18:06:01) 
Analytical numeric absorption correction using a multifaceted crystal 
model based on expressions derived by R.C. Clark & J.S. Reid. 
(Clark, R. C. & Reid, J. S. (1995). Acta Cryst. A51, 887-897) 
Empirical absorption correction using spherical harmonics, 
implemented in SCALE3 ABSPACK scaling algorithm. 
;
_exptl_crystal_colour Colourless
_exptl_crystal_density_diffrn 1.726
_exptl_crystal_description needles
_exptl_crystal_F_000 1168
_exptl_crystal_size_max 0.57
_exptl_crystal_size_mid 0.08
_exptl_crystal_size_min 0.03
_refine_diff_density_max 0.325
_refine_diff_density_min -0.240
_refine_diff_density_rms 0.056
_refine_ls_abs_structure_details
; 
 Flack x determined using 1074 quotients [(I+)-(I-)]/[(I+)+(I-)] 
 (Parsons, Flack and Wagner, Acta Cryst. B69 (2013) 249-259). 
;
_refine_ls_abs_structure_Flack 0.007(10)
_refine_ls_extinction_method none
_refine_ls_goodness_of_fit_ref 1.047
_refine_ls_hydrogen_treatment mixed
_refine_ls_matrix_type full
_refine_ls_number_parameters 359
_refine_ls_number_reflns 4021
_refine_ls_number_restraints 9
_refine_ls_restrained_S_all 1.046
_refine_ls_R_factor_all 0.0518
_refine_ls_R_factor_gt 0.0368
_refine_ls_shift/su_max 0.002
_refine_ls_shift/su_mean 0.000
_refine_ls_structure_factor_coef Fsqd
_refine_ls_weighting_details 'w=1/[\s^2^(Fo^2^)+(0.0259P)^2^+0.3785P] where P=(Fo^2^+2Fc^2^)/3'
_refine_ls_weighting_scheme calc
_refine_ls_wR_factor_gt 0.0645
_refine_ls_wR_factor_ref 0.0701
_reflns_Friedel_coverage 0.545
_reflns_Friedel_fraction_full 0.787
_reflns_Friedel_fraction_max 0.601
_reflns_number_gt 3368
_reflns_number_total 4021
_reflns_threshold_expression 'I > 2\s(I)'
_cod_data_source_file ic7b00182_si_002.cif
_cod_data_source_block 2-tol
_cod_depositor_comments 'Adding full bibliography for 4345928--4345935.cif.'
_cod_original_cell_volume 2251.17(17)
_cod_database_code 4345932
_shelx_shelxl_version_number 2014/7
_shelx_space_group_comment
; 
The symmetry employed for this shelxl refinement is uniquely defined 
by the following loop, which should always be used as a source of 
symmetry information in preference to the above space-group names. 
They are only intended as comments. 
;

loop_
_space_group_symop_operation_xyz
'x, y, z'
'-x+1/2, -y, z+1/2'
'-x, y+1/2, -z+1/2'
'x+1/2, -y+1/2, -z'

loop_
_atom_site_label
_atom_site_type_symbol
_atom_site_fract_x
_atom_site_fract_y
_atom_site_fract_z
_atom_site_U_iso_or_equiv
_atom_site_adp_type
_atom_site_occupancy
_atom_site_site_symmetry_order
_atom_site_calc_flag
_atom_site_refinement_flags_posn
_atom_site_refinement_flags_adp
_atom_site_refinement_flags_occupancy
_atom_site_disorder_assembly
_atom_site_disorder_group
Cu1 Cu 0.4780(4) 0.62955(7) 0.23593(4) 0.0285(4) Uani 0.880(6) 1 d . U P A 1
Cu1' Cu 0.588(2) 0.6515(6) 0.2360(3) 0.030(3) Uani 0.120(6) 1 d . U P A 2
N1 N 0.6142(6) 0.5753(2) 0.16309(16) 0.0302(9) Uani 1 1 d . . . . .
C1 C 0.7120(6) 0.5110(2) 0.1733(2) 0.0260(10) Uani 1 1 d . . . . .
C2 C 0.7505(6) 0.4821(2) 0.2368(2) 0.0293(9) Uani 1 1 d . . . . .
H2A H 0.8319 0.4378 0.2373 0.035 Uiso 1 1 calc R U . . .
C3 C 0.6893(7) 0.5075(2) 0.2996(2) 0.0261(10) Uani 1 1 d . . . . .
N3 N 0.5873(6) 0.5709(2) 0.30891(15) 0.0313(9) Uani 1 1 d . . . . .
C4 C 0.7825(7) 0.4650(2) 0.1143(2) 0.0321(10) Uani 1 1 d . . . . .
H4A H 0.8794 0.4258 0.1296 0.048 Uiso 1 1 calc R U . . .
H4B H 0.8586 0.4963 0.0821 0.048 Uiso 1 1 calc R U . . .
H4C H 0.6552 0.4431 0.0930 0.048 Uiso 1 1 calc R U . . .
C5 C 0.7364(7) 0.4584(2) 0.3581(2) 0.0332(11) Uani 1 1 d . . . . .
H5A H 0.6018 0.4357 0.3737 0.050 Uiso 1 1 calc R U . . .
H5B H 0.7998 0.4877 0.3943 0.050 Uiso 1 1 calc R U . . .
H5C H 0.8384 0.4199 0.3446 0.050 Uiso 1 1 calc R U . . .
C6 C 0.5738(7) 0.5974(2) 0.09709(19) 0.0273(10) Uani 1 1 d . . . . .
C7 C 0.3818(7) 0.5799(3) 0.0663(2) 0.0338(11) Uani 1 1 d . . . . .
F7 F 0.2425(5) 0.53478(18) 0.09730(14) 0.0609(9) Uani 1 1 d . . . . .
C8 C 0.3284(7) 0.6043(3) 0.0033(2) 0.0377(12) Uani 1 1 d . . . . .
F8 F 0.1393(5) 0.58557(19) -0.02469(14) 0.0656(9) Uani 1 1 d . . . . .
C9 C 0.4689(9) 0.6496(2) -0.03063(19) 0.0372(11) Uani 1 1 d . . . . .
F9 F 0.4175(5) 0.67481(15) -0.09142(11) 0.0584(9) Uani 1 1 d . . . . .
C10 C 0.6626(8) 0.6681(3) -0.0020(2) 0.0360(11) Uani 1 1 d . . . . .
F10 F 0.8012(6) 0.71123(16) -0.03520(13) 0.0636(9) Uani 1 1 d . . . . .
C11 C 0.7118(7) 0.6426(2) 0.0613(2) 0.0288(10) Uani 1 1 d . . . . .
F11 F 0.9020(4) 0.66212(16) 0.08804(13) 0.0499(8) Uani 1 1 d . . . . .
C12 C 0.5292(7) 0.5914(2) 0.37496(17) 0.0258(9) Uani 1 1 d . . . . .
C13 C 0.6557(7) 0.6372(3) 0.4129(2) 0.0314(10) Uani 1 1 d . . . . .
F13 F 0.8470(4) 0.66083(16) 0.38914(12) 0.0478(8) Uani 1 1 d . . . . .
C14 C 0.5947(8) 0.6609(2) 0.4758(2) 0.0330(11) Uani 1 1 d . . . . .
F14 F 0.7230(5) 0.70456(16) 0.51206(13) 0.0578(9) Uani 1 1 d . . . . .
C15 C 0.3989(8) 0.6385(3) 0.50113(19) 0.0358(12) Uani 1 1 d . . . . .
F15 F 0.3372(5) 0.66130(16) 0.56220(12) 0.0550(8) Uani 1 1 d . . . . .
C16 C 0.2690(7) 0.5943(3) 0.4642(2) 0.0347(12) Uani 1 1 d . . . . .
F16 F 0.0771(4) 0.57126(18) 0.48892(14) 0.0589(8) Uani 1 1 d . . . . .
C17 C 0.3341(7) 0.5702(3) 0.4023(2) 0.0338(11) Uani 1 1 d . . . . .
F17 F 0.2040(4) 0.52561(17) 0.36745(14) 0.0570(8) Uani 1 1 d . . . . .
C20 C 0.7393(8) 0.8605(3) 0.2574(3) 0.0669(16) Uani 1 1 d . . . . .
H20A H 0.8667 0.8384 0.2785 0.100 Uiso 1 1 calc R U . . .
H20B H 0.6977 0.9051 0.2818 0.100 Uiso 1 1 calc R U . . .
H20C H 0.7735 0.8734 0.2111 0.100 Uiso 1 1 calc R U . . .
C21 C 0.5534(7) 0.8058(2) 0.2585(2) 0.0408(11) Uani 1 1 d . . . . .
C22 C 0.4454(8) 0.7905(2) 0.3180(2) 0.0372(11) Uani 1 1 d . . . . .
H22A H 0.4896 0.8146 0.3578 0.045 Uiso 1 1 calc R U . . .
C23 C 0.2778(9) 0.7418(3) 0.3204(2) 0.0417(13) Uani 1 1 d . . . . .
H23A H 0.2043 0.7328 0.3613 0.050 Uiso 1 1 calc R U . . .
C24 C 0.2149(6) 0.7048(2) 0.2615(3) 0.0437(11) Uani 1 1 d D . . . .
H24A H 0.0855(8) 0.6772(4) 0.2665(15) 0.050(13) Uiso 1 1 d D . . . .
C25 C 0.3136(8) 0.7214(2) 0.20164(17) 0.0388(12) Uani 1 1 d D . . . .
H25A H 0.2579(19) 0.7018(6) 0.1612(2) 0.054(15) Uiso 1 1 d D . . . .
C26 C 0.4855(7) 0.7714(2) 0.20072(16) 0.0373(11) Uani 1 1 d D . . . .
H26A H 0.5584(14) 0.7818(11) 0.1601(2) 0.060(15) Uiso 1 1 d D . . . .

loop_
_atom_site_aniso_label
_atom_site_aniso_U_11
_atom_site_aniso_U_22
_atom_site_aniso_U_33
_atom_site_aniso_U_23
_atom_site_aniso_U_13
_atom_site_aniso_U_12
Cu1 0.0388(9) 0.0275(4) 0.0190(3) -0.0013(3) -0.0007(4) 0.0078(5)
Cu1' 0.030(5) 0.040(4) 0.020(2) 0.003(2) 0.004(3) 0.003(4)
N1 0.043(2) 0.028(2) 0.0196(18) -0.0004(16) -0.0047(16) 0.0110(18)
C1 0.023(2) 0.031(3) 0.024(2) -0.0050(19) -0.0010(19) -0.0009(19)
C2 0.034(2) 0.028(2) 0.0258(18) -0.001(2) 0.001(2) 0.0098(18)
C3 0.023(2) 0.029(3) 0.026(2) 0.000(2) 0.000(2) 0.003(2)
N3 0.042(2) 0.033(2) 0.0190(17) 0.0018(16) -0.0017(15) 0.0128(18)
C4 0.043(3) 0.026(3) 0.027(2) -0.0047(19) 0.003(2) 0.006(2)
C5 0.039(3) 0.032(3) 0.029(2) 0.007(2) 0.000(2) 0.007(2)
C6 0.035(2) 0.027(2) 0.021(2) -0.0058(18) -0.0009(19) 0.0077(19)
C7 0.035(3) 0.034(3) 0.033(2) -0.002(2) 0.002(2) -0.002(2)
F7 0.0503(17) 0.076(2) 0.0569(19) 0.0020(17) 0.0035(16) -0.0241(17)
C8 0.034(3) 0.047(3) 0.032(2) -0.012(2) -0.012(2) 0.006(2)
F8 0.0475(17) 0.094(3) 0.0553(18) -0.0170(18) -0.0242(15) 0.0003(17)
C9 0.060(3) 0.030(3) 0.0218(19) -0.0028(17) -0.007(3) 0.016(3)
F9 0.099(3) 0.0522(18) 0.0242(13) 0.0035(12) -0.0137(14) 0.0280(17)
C10 0.051(3) 0.028(3) 0.028(2) -0.001(2) 0.006(2) -0.003(2)
F10 0.093(2) 0.053(2) 0.0448(17) 0.0121(15) 0.0136(17) -0.0214(18)
C11 0.029(2) 0.033(3) 0.024(2) -0.009(2) -0.003(2) -0.002(2)
F11 0.0423(16) 0.0618(19) 0.0456(16) -0.0059(14) -0.0075(13) -0.0175(14)
C12 0.034(2) 0.025(2) 0.0180(18) 0.0019(16) 0.001(2) 0.009(2)
C13 0.034(2) 0.034(3) 0.026(2) 0.008(2) 0.0022(19) 0.001(2)
F13 0.0435(15) 0.063(2) 0.0364(14) 0.0041(13) 0.0051(13) -0.0145(14)
C14 0.050(3) 0.026(3) 0.023(2) -0.0011(19) -0.002(2) -0.002(2)
F14 0.087(2) 0.049(2) 0.0374(16) -0.0102(14) -0.0073(16) -0.0185(17)
C15 0.056(3) 0.036(3) 0.0159(19) 0.003(2) 0.006(2) 0.019(2)
F15 0.083(2) 0.0597(19) 0.0226(13) 0.0017(13) 0.0133(14) 0.0238(17)
C16 0.032(3) 0.041(3) 0.031(2) 0.010(2) 0.011(2) 0.009(2)
F16 0.0420(17) 0.083(2) 0.0521(17) 0.0143(16) 0.0175(14) 0.0006(16)
C17 0.035(3) 0.039(3) 0.028(2) -0.002(2) -0.002(2) -0.002(2)
F17 0.0468(17) 0.074(2) 0.0503(17) -0.0086(16) -0.0045(15) -0.0190(17)
C20 0.051(3) 0.079(4) 0.070(4) -0.004(4) -0.001(3) -0.018(3)
C21 0.035(2) 0.044(3) 0.043(2) -0.001(2) 0.000(2) 0.008(2)
C22 0.049(3) 0.034(3) 0.029(2) -0.0061(19) -0.005(2) 0.010(2)
C23 0.064(3) 0.029(3) 0.032(2) 0.000(2) 0.010(3) 0.011(3)
C24 0.052(3) 0.035(3) 0.044(2) -0.001(3) 0.001(3) -0.005(2)
C25 0.056(3) 0.030(3) 0.030(3) -0.004(2) -0.010(2) 0.013(2)
C26 0.041(3) 0.045(3) 0.026(2) 0.0037(19) 0.005(2) 0.011(3)

loop_
_atom_type_symbol
_atom_type_description
_atom_type_scat_dispersion_real
_atom_type_scat_dispersion_imag
_atom_type_scat_source
C C 0.0033 0.0016 'International Tables Vol C Tables 4.2.6.8 and 6.1.1.4'
H H 0.0000 0.0000 'International Tables Vol C Tables 4.2.6.8 and 6.1.1.4'
Cu Cu 0.3201 1.2651 'International Tables Vol C Tables 4.2.6.8 and 6.1.1.4'
F F 0.0171 0.0103 'International Tables Vol C Tables 4.2.6.8 and 6.1.1.4'
N N 0.0061 0.0033 'International Tables Vol C Tables 4.2.6.8 and 6.1.1.4'

loop_
_geom_angle_atom_site_label_1
_geom_angle_atom_site_label_2
_geom_angle_atom_site_label_3
_geom_angle
N3 Cu1 N1 97.87(12)
N3 Cu1 C25 150.15(15)
N1 Cu1 C25 111.73(15)
N3 Cu1 C24 115.33(18)
N1 Cu1 C24 144.29(18)
C25 Cu1 C24 37.69(16)
N1 Cu1' N3 91.5(4)
N1 Cu1' C25 103.2(5)
N3 Cu1' C25 128.3(7)
N1 Cu1' C26 115.7(3)
N3 Cu1' C26 149.1(3)
C25 Cu1' C26 35.17(17)
C1 N1 C6 118.4(3)
C1 N1 Cu1 121.6(3)
C6 N1 Cu1 118.9(3)
C1 N1 Cu1' 121.8(3)
C6 N1 Cu1' 118.1(3)
N1 C1 C2 123.1(4)
N1 C1 C4 119.8(4)
C2 C1 C4 117.2(4)
C3 C2 C1 130.8(4)
N3 C3 C2 123.0(4)
N3 C3 C5 119.9(4)
C2 C3 C5 117.1(4)
C3 N3 C12 118.6(3)
C3 N3 Cu1 122.6(3)
C12 N3 Cu1 118.2(3)
C3 N3 Cu1' 120.9(3)
C12 N3 Cu1' 118.2(3)
C7 C6 C11 115.9(4)
C7 C6 N1 120.7(4)
C11 C6 N1 123.2(4)
F7 C7 C6 119.2(4)
F7 C7 C8 117.9(4)
C6 C7 C8 122.9(4)
F8 C8 C9 119.8(4)
F8 C8 C7 120.7(5)
C9 C8 C7 119.6(4)
F9 C9 C10 120.3(5)
F9 C9 C8 120.2(4)
C10 C9 C8 119.5(4)
F10 C10 C9 119.7(4)
F10 C10 C11 120.7(4)
C9 C10 C11 119.6(4)
F11 C11 C10 118.1(4)
F11 C11 C6 119.3(4)
C10 C11 C6 122.6(4)
C13 C12 C17 116.6(4)
C13 C12 N3 122.0(4)
C17 C12 N3 121.2(4)
F13 C13 C12 120.0(4)
F13 C13 C14 117.5(4)
C12 C13 C14 122.5(4)
F14 C14 C15 119.8(4)
F14 C14 C13 121.2(4)
C15 C14 C13 119.0(4)
F15 C15 C16 120.7(4)
F15 C15 C14 119.6(4)
C16 C15 C14 119.7(4)
F16 C16 C15 120.2(4)
F16 C16 C17 119.3(4)
C15 C16 C17 120.5(4)
F17 C17 C16 119.2(4)
F17 C17 C12 119.1(4)
C16 C17 C12 121.7(4)
C26 C21 C22 118.7(4)
C26 C21 C20 120.9(4)
C22 C21 C20 120.4(4)
C23 C22 C21 121.6(4)
C22 C23 C24 119.2(4)
C25 C24 C23 120.1(4)
C25 C24 Cu1 66.6(3)
C23 C24 Cu1 106.7(3)
C24 C25 C26 119.3(3)
C24 C25 Cu1 75.7(3)
C26 C25 Cu1 98.9(3)
C24 C25 Cu1' 86.8(4)
C26 C25 Cu1' 78.2(5)
C21 C26 C25 120.9(3)
C21 C26 Cu1' 94.8(4)
C25 C26 Cu1' 66.6(5)

loop_
_geom_bond_atom_site_label_1
_geom_bond_atom_site_label_2
_geom_bond_distance
Cu1 N3 1.932(3)
Cu1 N1 1.952(4)
Cu1 C25 2.071(4)
Cu1 C24 2.186(4)
Cu1' N1 2.019(9)
Cu1' N3 2.069(9)
Cu1' C25 2.229(9)
Cu1' C26 2.377(8)
N1 C1 1.332(5)
N1 C6 1.405(5)
C1 C2 1.398(6)
C1 C4 1.510(5)
C2 C3 1.393(6)
C3 N3 1.325(5)
C3 C5 1.502(6)
N3 C12 1.421(5)
C6 C7 1.376(6)
C6 C11 1.385(6)
C7 F7 1.342(5)
C7 C8 1.378(6)
C8 F8 1.341(5)
C8 C9 1.375(7)
C9 F9 1.340(4)
C9 C10 1.370(7)
C10 F10 1.338(5)
C10 C11 1.383(6)
C11 F11 1.341(5)
C12 C13 1.372(6)
C12 C17 1.380(6)
C13 F13 1.345(5)
C13 C14 1.384(6)
C14 F14 1.337(5)
C14 C15 1.375(6)
C15 F15 1.348(5)
C15 C16 1.356(6)
C16 F16 1.352(5)
C16 C17 1.375(6)
C17 F17 1.339(5)
C20 C21 1.520(6)
C21 C26 1.381(6)
C21 C22 1.395(6)
C22 C23 1.363(7)
C23 C24 1.413(6)
C24 C25 1.380(6)
C25 C26 1.398(6)
